data_7716479
loop_
_publ_author_name
'Yu, Sujuan'
'Fan, Jiangtao'
'Hu, Zhanggui'
'Wu, Yicheng'

_publ_section_title
;
 Li<sub>3</sub>Na<sub>7</sub>B<sub>4</sub>P<sub>6</sub>O<sub>26</sub>: a
 new ultraviolet transparent congruently melting non-linear optical
 crystal.
;
_journal_issue 29
_journal_name_full 'Dalton transactions (Cambridge, England : 2003)'
_journal_page_first 12331
_journal_page_last 12337
_journal_paper_doi 10.1039/d4dt01428f
_journal_volume 53
_journal_year 2024
_chemical_formula_moiety 'B4 Li3 Na7 O26 P6'
_chemical_formula_sum 'B4 Li3 Na7 O26 P6'
_chemical_formula_weight 826.81
_space_group_crystal_system orthorhombic
_space_group_IT_number 29
_space_group_name_Hall 'P 2c -2ac'
_space_group_name_H-M_alt 'P c a 21'
_audit_creation_method SHELXL-2018/3
_audit_update_record
;
2024-06-25 deposited with the CCDC.	2024-06-28 downloaded from the CCDC.
;
_cell_angle_alpha 90
_cell_angle_beta 90
_cell_angle_gamma 90
_cell_formula_units_Z 2
_cell_length_a 6.6568(6)
_cell_length_b 13.6358(12)
_cell_length_c 11.3226(12)
_cell_measurement_reflns_used 1258
_cell_measurement_temperature 298(2)
_cell_measurement_theta_max 0.893
_cell_measurement_theta_min 0.865
_cell_volume 1027.76(17)
_computing_cell_refinement 'Bruker SMART'
_computing_data_collection 'Bruker SMART'
_computing_data_reduction 'Bruker SAINT'
_computing_molecular_graphics 'Bruker SHELXTL'
_computing_publication_material 'Bruker SHELXTL'
_computing_structure_refinement 'SHELXL-97 (Sheldrick, 1997)'
_computing_structure_solution 'SHELXS-97 (Sheldrick, 1990)'
_diffrn_ambient_temperature 298(2)
_diffrn_measured_fraction_theta_full 1.000
_diffrn_measured_fraction_theta_max 0.999
_diffrn_measurement_device_type 'Bruker APEX-III CCD'
_diffrn_radiation_type MoK\a
_diffrn_radiation_wavelength 0.71073
_diffrn_reflns_av_R_equivalents 0.0588
_diffrn_reflns_av_unetI/netI 0.0771
_diffrn_reflns_Laue_measured_fraction_full 1.000
_diffrn_reflns_Laue_measured_fraction_max 0.999
_diffrn_reflns_limit_h_max 7
_diffrn_reflns_limit_h_min -6
_diffrn_reflns_limit_k_max 14
_diffrn_reflns_limit_k_min -16
_diffrn_reflns_limit_l_max 13
_diffrn_reflns_limit_l_min -13
_diffrn_reflns_number 4692
_diffrn_reflns_point_group_measured_fraction_full 1.001
_diffrn_reflns_point_group_measured_fraction_max 0.999
_diffrn_reflns_theta_full 24.701
_diffrn_reflns_theta_max 24.701
_diffrn_reflns_theta_min 2.988
_exptl_absorpt_coefficient_mu 0.808
_exptl_crystal_colour colourless
_exptl_crystal_density_diffrn 2.672
_exptl_crystal_description Block
_exptl_crystal_F_000 808
_exptl_crystal_size_max 0.18
_exptl_crystal_size_mid 0.16
_exptl_crystal_size_min 0.14
_refine_diff_density_max 0.447
_refine_diff_density_min -0.478
_refine_diff_density_rms 0.106
_refine_ls_abs_structure_details
;
 Refined as a perfect inversion twin.
;
_refine_ls_abs_structure_Flack 0.5
_refine_ls_extinction_method none
_refine_ls_goodness_of_fit_ref 1.045
_refine_ls_hydrogen_treatment undef
_refine_ls_matrix_type full
_refine_ls_number_parameters 211
_refine_ls_number_reflns 1732
_refine_ls_number_restraints 34
_refine_ls_restrained_S_all 1.038
_refine_ls_R_factor_all 0.0773
_refine_ls_R_factor_gt 0.0500
_refine_ls_shift/su_max 0.000
_refine_ls_shift/su_mean 0.000
_refine_ls_structure_factor_coef Fsqd
_refine_ls_weighting_details 'w=1/[\s^2^(Fo^2^)+(0.0291P)^2^+1.4245P] where P=(Fo^2^+2Fc^2^)/3'
_refine_ls_weighting_scheme calc
_refine_ls_wR_factor_gt 0.0926
_refine_ls_wR_factor_ref 0.1072
_reflns_Friedel_coverage 0.888
_reflns_Friedel_fraction_full 1.001
_reflns_Friedel_fraction_max 1.000
_reflns_number_gt 1293
_reflns_number_total 1732
_reflns_threshold_expression 'I > 2\s(I)'
_cod_data_source_file d4dt01428f2.cif
_cod_data_source_block 1_a
_cod_depositor_comments 'Adding full bibliography for 7716479.cif.'
_cod_database_code 7716479
_shelx_shelxl_version_number 2018/3
_shelx_space_group_comment
;
The symmetry employed for this shelxl refinement is uniquely defined
by the following loop, which should always be used as a source of
symmetry information in preference to the above space-group names.
They are only intended as comments.
;

loop_
_space_group_symop_operation_xyz
'x, y, z'
'-x, -y, z+1/2'
'x+1/2, -y, z'
'-x+1/2, y, z+1/2'

loop_
_atom_site_label
_atom_site_type_symbol
_atom_site_fract_x
_atom_site_fract_y
_atom_site_fract_z
_atom_site_U_iso_or_equiv
_atom_site_adp_type
_atom_site_occupancy
_atom_site_site_symmetry_order
_atom_site_calc_flag
_atom_site_refinement_flags_posn
_atom_site_refinement_flags_adp
_atom_site_refinement_flags_occupancy
_atom_site_disorder_assembly
_atom_site_disorder_group
P1 P 0.2690(4) 0.74935(18) 0.5600(3) 0.0143(7) Uani 1 1 d . . . . .
Na1 Na 0.8404(15) 0.7508(7) 0.6694(9) 0.030(3) Uani 0.5 1 d D . P . .
Li2 Li 0.227(3) 0.8790(11) 0.801(2) 0.018(4) Uani 1 1 d . U . . .
P2 P 0.7599(4) 0.60206(17) 0.3349(3) 0.0160(8) Uani 1 1 d . . . . .
P3 P 0.7638(4) 0.91888(17) 0.3213(3) 0.0149(7) Uani 1 1 d . . . . .
Na2 Na 0.2281(7) 0.6136(3) 0.8018(5) 0.0246(12) Uani 1 1 d . . . . .
Na3 Na 1.0395(6) 0.4944(3) 0.5731(5) 0.0298(12) Uani 1 1 d . . . . .
Na4 Na 1.0261(7) 1.0039(5) 0.5633(6) 0.0534(16) Uani 1 1 d . . . . .
O1 O 0.8300(11) 0.7663(5) 0.4840(7) 0.0134(17) Uani 1 1 d D U . . .
O2 O 0.9587(9) 0.8522(5) 0.3155(8) 0.0166(18) Uani 1 1 d . . . . .
O3 O 1.1855(10) 0.7615(5) 0.4314(7) 0.0136(16) Uani 1 1 d . U . . .
O4 O 0.9417(9) 0.6759(5) 0.3137(8) 0.0149(17) Uani 1 1 d . U . . .
O5 O 0.4943(9) 0.7775(5) 0.5435(7) 0.0191(19) Uani 1 1 d D . . . .
O6 O 0.7842(11) 0.9976(5) 0.4135(7) 0.020(2) Uani 1 1 d . . . . .
O7 O 0.5924(11) 0.8438(5) 0.3547(7) 0.019(2) Uani 1 1 d . . . . .
O8 O 0.8085(12) 0.5283(5) 0.4268(8) 0.023(2) Uani 1 1 d . . . . .
O9 O 0.5834(11) 0.6710(5) 0.3779(7) 0.021(2) Uani 1 1 d . . . . .
O10 O 0.7015(10) 0.5590(5) 0.2184(8) 0.023(2) Uani 1 1 d . . . . .
O11 O 0.1765(11) 0.8243(6) 0.6417(8) 0.035(2) Uani 1 1 d . . . . .
O12 O 0.2445(12) 0.6458(5) 0.5994(8) 0.039(2) Uani 1 1 d . . . . .
O13 O 0.7218(11) 0.9566(6) 0.2002(8) 0.028(2) Uani 1 1 d . . . . .
B1 B 0.6277(19) 0.7636(9) 0.4435(13) 0.021(3) Uani 1 1 d D . . . .
B2 B 0.972(2) 0.7638(10) 0.3924(12) 0.019(3) Uani 1 1 d . U . . .
Li1A Li 0.854(5) 0.794(4) 0.663(2) 0.030(3) Uani 0.5 1 d D . P . .

loop_
_atom_site_aniso_label
_atom_site_aniso_U_11
_atom_site_aniso_U_22
_atom_site_aniso_U_33
_atom_site_aniso_U_23
_atom_site_aniso_U_13
_atom_site_aniso_U_12
P1 0.0117(12) 0.0173(13) 0.0140(18) -0.0006(14) 0.0007(15) -0.0030(12)
Na1 0.038(5) 0.025(7) 0.029(6) 0.001(5) 0.001(5) -0.008(5)
Li2 0.018(4) 0.018(4) 0.018(4) -0.0006(15) -0.0004(15) -0.0001(15)
P2 0.0110(12) 0.0127(12) 0.024(2) 0.0012(16) 0.0000(15) -0.0003(13)
P3 0.0109(13) 0.0124(12) 0.022(2) 0.0015(17) 0.0000(15) -0.0002(12)
Na2 0.023(2) 0.016(2) 0.034(3) -0.005(2) 0.005(2) 0.0013(19)
Na3 0.020(3) 0.042(2) 0.027(3) 0.002(3) -0.005(3) 0.005(2)
Na4 0.024(3) 0.117(4) 0.020(3) 0.004(3) -0.002(3) -0.021(3)
O1 0.013(2) 0.014(2) 0.013(2) -0.0001(14) -0.0001(14) 0.0001(14)
O2 0.008(4) 0.016(4) 0.026(5) 0.000(4) 0.004(4) 0.003(3)
O3 0.012(2) 0.015(2) 0.013(2) -0.0005(14) 0.0009(14) 0.0002(14)
O4 0.014(2) 0.015(2) 0.016(2) -0.0008(14) 0.0005(14) -0.0007(14)
O5 0.007(3) 0.037(5) 0.013(5) -0.004(4) 0.002(3) -0.001(3)
O6 0.019(5) 0.014(4) 0.028(5) -0.007(4) 0.001(4) -0.003(3)
O7 0.010(4) 0.011(4) 0.035(6) -0.002(4) -0.004(4) -0.002(3)
O8 0.019(4) 0.021(4) 0.030(6) 0.002(4) -0.004(4) 0.000(3)
O9 0.006(4) 0.015(4) 0.042(6) -0.009(4) 0.000(4) 0.000(3)
O10 0.021(5) 0.027(4) 0.022(5) -0.005(4) -0.003(4) -0.006(4)
O11 0.020(4) 0.045(5) 0.041(7) -0.014(5) 0.003(4) 0.007(4)
O12 0.052(5) 0.031(4) 0.034(6) 0.017(5) -0.015(5) -0.022(4)
O13 0.020(5) 0.040(5) 0.024(6) 0.016(4) -0.003(4) 0.004(4)
B1 0.015(7) 0.021(7) 0.026(9) -0.007(7) -0.006(6) 0.003(6)
B2 0.018(3) 0.019(3) 0.019(3) 0.0002(15) 0.0004(15) 0.0000(15)
Li1A 0.038(5) 0.025(7) 0.029(6) 0.001(5) 0.001(5) -0.008(5)

loop_
_atom_type_symbol
_atom_type_description
_atom_type_scat_dispersion_real
_atom_type_scat_dispersion_imag
_atom_type_scat_source
B B 0.0013 0.0007 'International Tables Vol C Tables 4.2.6.8 and 6.1.1.4'
Li Li -0.0003 0.0001 'International Tables Vol C Tables 4.2.6.8 and 6.1.1.4'
Na Na 0.0362 0.0249 'International Tables Vol C Tables 4.2.6.8 and 6.1.1.4'
O O 0.0106 0.0060 'International Tables Vol C Tables 4.2.6.8 and 6.1.1.4'
P P 0.1023 0.0942 'International Tables Vol C Tables 4.2.6.8 and 6.1.1.4'

loop_
_geom_angle_atom_site_label_1
_geom_angle_atom_site_label_2
_geom_angle_atom_site_label_3
_geom_angle
_geom_angle_site_symmetry_1
_geom_angle_site_symmetry_3
_geom_angle_publ_flag
O12 P1 O11 114.5(6) . . ?
O12 P1 O5 112.0(4) . . ?
O11 P1 O5 107.4(4) . . ?
O12 P1 O3 109.8(5) . 1_455 ?
O11 P1 O3 110.7(5) . 1_455 ?
O5 P1 O3 101.7(5) . 1_455 ?
O12 P1 Li1A 88.7(10) . 1_455 ?
O11 P1 Li1A 42.5(7) . 1_455 ?
O5 P1 Li1A 149.8(8) . 1_455 ?
O3 P1 Li1A 90.8(5) 1_455 1_455 ?
O12 P1 Na1 77.7(4) . 1_455 ?
O11 P1 Na1 51.5(4) . 1_455 ?
O5 P1 Na1 158.2(4) . 1_455 ?
O3 P1 Na1 92.5(3) 1_455 1_455 ?
Li1A P1 Na1 11.2(9) 1_455 1_455 ?
O12 P1 Na2 38.3(4) . . ?
O11 P1 Na2 80.7(4) . . ?
O5 P1 Na2 108.4(4) . . ?
O3 P1 Na2 142.8(3) 1_455 . ?
Li1A P1 Na2 73.9(8) 1_455 . ?
Na1 P1 Na2 66.4(2) 1_455 . ?
Li1A Na1 O1 78(2) . . ?
Li1A Na1 O11 57(4) . 1_655 ?
O1 Na1 O11 82.2(5) . 1_655 ?
Li1A Na1 O7 64(2) . 4_655 ?
O1 Na1 O7 142.4(5) . 4_655 ?
O11 Na1 O7 74.8(4) 1_655 4_655 ?
Li1A Na1 O9 118(2) . 4_655 ?
O1 Na1 O9 159.0(6) . 4_655 ?
O11 Na1 O9 96.1(4) 1_655 4_655 ?
O7 Na1 O9 54.8(3) 4_655 4_655 ?
Li1A Na1 O10 174(2) . 4_655 ?
O1 Na1 O10 107.4(5) . 4_655 ?
O11 Na1 O10 121.0(5) 1_655 4_655 ?
O7 Na1 O10 109.8(4) 4_655 4_655 ?
O9 Na1 O10 55.7(3) 4_655 4_655 ?
Li1A Na1 O4 123(4) . 4_655 ?
O1 Na1 O4 128.2(5) . 4_655 ?
O11 Na1 O4 149.6(5) 1_655 4_655 ?
O7 Na1 O4 78.9(4) 4_655 4_655 ?
O9 Na1 O4 55.7(3) 4_655 4_655 ?
O10 Na1 O4 55.5(3) 4_655 4_655 ?
Li1A Na1 O5 86(3) . . ?
O1 Na1 O5 56.0(4) . . ?
O11 Na1 O5 130.0(5) 1_655 . ?
O7 Na1 O5 121.5(5) 4_655 . ?
O9 Na1 O5 132.9(5) 4_655 . ?
O10 Na1 O5 98.6(4) 4_655 . ?
O4 Na1 O5 77.2(3) 4_655 . ?
Li1A Na1 P2 144(3) . 4_655 ?
O1 Na1 P2 136.0(5) . 4_655 ?
O11 Na1 P2 125.8(4) 1_655 4_655 ?
O7 Na1 P2 81.4(3) 4_655 4_655 ?
O9 Na1 P2 33.2(2) 4_655 4_655 ?
O10 Na1 P2 31.2(2) 4_655 4_655 ?
O4 Na1 P2 33.33(19) 4_655 4_655 ?
O5 Na1 P2 103.9(4) . 4_655 ?
Li1A Na1 O13 22(4) . 4_655 ?
O1 Na1 O13 91.1(4) . 4_655 ?
O11 Na1 O13 75.4(4) 1_655 4_655 ?
O7 Na1 O13 54.8(3) 4_655 4_655 ?
O9 Na1 O13 108.8(4) 4_655 4_655 ?
O10 Na1 O13 156.2(5) 4_655 4_655 ?
O4 Na1 O13 101.4(4) 4_655 4_655 ?
O5 Na1 O13 79.1(3) . 4_655 ?
P2 Na1 O13 125.9(4) 4_655 4_655 ?
Li1A Na1 B1 85.2(19) . . ?
O1 Na1 B1 27.1(4) . . ?
O11 Na1 B1 107.6(5) 1_655 . ?
O7 Na1 B1 142.4(5) 4_655 . ?
O9 Na1 B1 153.6(5) 4_655 . ?
O10 Na1 B1 100.8(4) 4_655 . ?
O4 Na1 B1 102.5(4) 4_655 . ?
O5 Na1 B1 29.5(3) . . ?
P2 Na1 B1 120.3(4) 4_655 . ?
O13 Na1 B1 88.8(4) 4_655 . ?
Li1A Na1 O2 73(4) . 4_655 ?
O1 Na1 O2 119.4(5) . 4_655 ?
O11 Na1 O2 119.6(4) 1_655 4_655 ?
O7 Na1 O2 53.7(3) 4_655 4_655 ?
O9 Na1 O2 79.7(4) 4_655 4_655 ?
O10 Na1 O2 105.8(4) 4_655 4_655 ?
O4 Na1 O2 50.4(3) 4_655 4_655 ?
O5 Na1 O2 70.1(3) . 4_655 ?
P2 Na1 O2 78.8(3) 4_655 4_655 ?
O13 Na1 O2 51.0(3) 4_655 4_655 ?
B1 Na1 O2 97.8(4) . 4_655 ?
O11 Li2 O6 147.6(10) . 2_675 ?
O11 Li2 O2 100.1(10) . 4_655 ?
O6 Li2 O2 97.1(8) 2_675 4_655 ?
O11 Li2 O3 112.0(8) . 4_655 ?
O6 Li2 O3 100.2(10) 2_675 4_655 ?
O2 Li2 O3 64.8(6) 4_655 4_655 ?
O11 Li2 O7 90.3(8) . 4 ?
O6 Li2 O7 88.3(8) 2_675 4 ?
O2 Li2 O7 149.8(10) 4_655 4 ?
O3 Li2 O7 85.0(7) 4_655 4 ?
O11 Li2 O13 87.0(9) . 2_675 ?
O6 Li2 O13 64.7(5) 2_675 2_675 ?
O2 Li2 O13 93.2(7) 4_655 2_675 ?
O3 Li2 O13 152.5(9) 4_655 2_675 ?
O7 Li2 O13 115.7(7) 4 2_675 ?
O11 Li2 B2 104.7(8) . 4_655 ?
O6 Li2 B2 104.6(9) 2_675 4_655 ?
O2 Li2 B2 32.5(4) 4_655 4_655 ?
O3 Li2 B2 32.8(4) 4_655 4_655 ?
O7 Li2 B2 117.5(8) 4 4_655 ?
O13 Li2 B2 125.2(7) 2_675 4_655 ?
O11 Li2 P3 117.2(9) . 2_675 ?
O6 Li2 P3 32.5(3) 2_675 2_675 ?
O2 Li2 P3 98.2(6) 4_655 2_675 ?
O3 Li2 P3 130.2(10) 4_655 2_675 ?
O7 Li2 P3 102.0(7) 4 2_675 ?
O13 Li2 P3 32.3(3) 2_675 2_675 ?
B2 Li2 P3 121.4(7) 4_655 2_675 ?
O11 Li2 Li1A 43.8(8) . 1_455 ?
O6 Li2 Li1A 124.1(11) 2_675 1_455 ?
O2 Li2 Li1A 138.7(12) 4_655 1_455 ?
O3 Li2 Li1A 105.4(10) 4_655 1_455 ?
O7 Li2 Li1A 46.7(8) 4 1_455 ?
O13 Li2 Li1A 102.0(11) 2_675 1_455 ?
B2 Li2 Li1A 123.5(11) 4_655 1_455 ?
P3 Li2 Li1A 115.1(10) 2_675 1_455 ?
O11 Li2 Na1 44.7(5) . 1_455 ?
O6 Li2 Na1 129.5(8) 2_675 1_455 ?
O2 Li2 Na1 132.9(8) 4_655 1_455 ?
O3 Li2 Na1 96.6(6) 4_655 1_455 ?
O7 Li2 Na1 46.2(4) 4 1_455 ?
O13 Li2 Na1 110.8(7) 2_675 1_455 ?
B2 Li2 Na1 114.7(6) 4_655 1_455 ?
P3 Li2 Na1 123.9(6) 2_675 1_455 ?
Li1A Li2 Na1 9.1(8) 1_455 1_455 ?
O11 Li2 Na4 53.9(6) . 1_455 ?
O6 Li2 Na4 93.7(6) 2_675 1_455 ?
O2 Li2 Na4 121.8(9) 4_655 1_455 ?
O3 Li2 Na4 163.9(8) 4_655 1_455 ?
O7 Li2 Na4 87.2(6) 4 1_455 ?
O13 Li2 Na4 42.8(4) 2_675 1_455 ?
B2 Li2 Na4 149.2(9) 4_655 1_455 ?
P3 Li2 Na4 65.3(4) 2_675 1_455 ?
Li1A Li2 Na4 59.4(9) 1_455 1_455 ?
Na1 Li2 Na4 68.0(4) 1_455 1_455 ?
O11 Li2 Na2 68.1(5) . . ?
O6 Li2 Na2 142.5(10) 2_675 . ?
O2 Li2 Na2 80.0(5) 4_655 . ?
O3 Li2 Na2 44.6(3) 4_655 . ?
O7 Li2 Na2 77.8(5) 4 . ?
O13 Li2 Na2 152.3(9) 2_675 . ?
B2 Li2 Na2 55.0(4) 4_655 . ?
P3 Li2 Na2 174.7(9) 2_675 . ?
Li1A Li2 Na2 68.7(9) 1_455 . ?
Na1 Li2 Na2 59.8(3) 1_455 . ?
Na4 Li2 Na2 119.8(6) 1_455 . ?
O8 P2 O10 114.2(4) . . ?
O8 P2 O9 110.4(5) . . ?
O10 P2 O9 108.2(5) . . ?
O8 P2 O4 111.6(5) . . ?
O10 P2 O4 108.3(5) . . ?
O9 P2 O4 103.6(3) . . ?
O8 P2 Na1 176.7(4) . 4_654 ?
O10 P2 Na1 68.7(4) . 4_654 ?
O9 P2 Na1 66.7(4) . 4_654 ?
O4 P2 Na1 68.1(3) . 4_654 ?
O8 P2 Na2 53.9(3) . 2_664 ?
O10 P2 Na2 60.4(3) . 2_664 ?
O9 P2 Na2 130.4(3) . 2_664 ?
O4 P2 Na2 126.0(3) . 2_664 ?
Na1 P2 Na2 129.1(3) 4_654 2_664 ?
O8 P2 Na2 109.2(4) . 4_554 ?
O10 P2 Na2 70.1(3) . 4_554 ?
O9 P2 Na2 43.1(3) . 4_554 ?
O4 P2 Na2 134.9(3) . 4_554 ?
Na1 P2 Na2 70.0(2) 4_654 4_554 ?
Na2 P2 Na2 93.43(14) 2_664 4_554 ?
O8 P2 Na3 42.5(3) . 3_465 ?
O10 P2 Na3 116.3(3) . 3_465 ?
O9 P2 Na3 70.1(3) . 3_465 ?
O4 P2 Na3 134.8(4) . 3_465 ?
Na1 P2 Na3 135.3(2) 4_654 3_465 ?
Na2 P2 Na3 73.94(15) 2_664 3_465 ?
Na2 P2 Na3 71.05(13) 4_554 3_465 ?
O8 P2 Na2 83.7(3) . 4_654 ?
O10 P2 Na2 100.4(3) . 4_654 ?
O9 P2 Na2 138.1(3) . 4_654 ?
O4 P2 Na2 36.9(2) . 4_654 ?
Na1 P2 Na2 97.4(2) 4_654 4_654 ?
Na2 P2 Na2 90.27(13) 2_664 4_654 ?
Na2 P2 Na2 166.1(2) 4_554 4_654 ?
Na3 P2 Na2 122.84(15) 3_465 4_654 ?
O13 P3 O6 114.1(5) . . ?
O13 P3 O7 108.0(5) . . ?
O6 P3 O7 111.3(5) . . ?
O13 P3 O2 108.2(5) . . ?
O6 P3 O2 111.4(5) . . ?
O7 P3 O2 103.3(4) . . ?
O13 P3 Li1A 62.3(10) . 4_654 ?
O6 P3 Li1A 167.4(8) . 4_654 ?
O7 P3 Li1A 61.4(7) . 4_654 ?
O2 P3 Li1A 80.9(9) . 4_654 ?
O13 P3 Li2 65.3(6) . 2_674 ?
O6 P3 Li2 49.1(6) . 2_674 ?
O7 P3 Li2 133.0(5) . 2_674 ?
O2 P3 Li2 123.4(5) . 2_674 ?
Li1A P3 Li2 127.0(11) 4_654 2_674 ?
O13 P3 Na1 71.8(4) . 4_654 ?
O6 P3 Na1 168.9(4) . 4_654 ?
O7 P3 Na1 57.7(4) . 4_654 ?
O2 P3 Na1 73.9(4) . 4_654 ?
Li1A P3 Na1 10.0(10) 4_654 4_654 ?
Li2 P3 Na1 136.9(6) 2_674 4_654 ?
O13 P3 Na4 123.9(4) . 3_475 ?
O6 P3 Na4 41.2(3) . 3_475 ?
O7 P3 Na4 70.5(3) . 3_475 ?
O2 P3 Na4 127.1(4) . 3_475 ?
Li1A P3 Na4 129.2(6) 4_654 3_475 ?
Li2 P3 Na4 76.4(5) 2_674 3_475 ?
Na1 P3 Na4 127.8(2) 4_654 3_475 ?
O13 P3 Na4 35.1(3) . 2_774 ?
O6 P3 Na4 109.7(3) . 2_774 ?
O7 P3 Na4 134.6(4) . 2_774 ?
O2 P3 Na4 78.8(3) . 2_774 ?
Li1A P3 Na4 74.6(8) 4_654 2_774 ?
Li2 P3 Na4 67.1(5) 2_674 2_774 ?
Na1 P3 Na4 80.6(2) 4_654 2_774 ?
Na4 P3 Na4 143.3(2) 3_475 2_774 ?
O13 P3 Na4 135.2(4) . . ?
O6 P3 Na4 33.2(3) . . ?
O7 P3 Na4 113.2(3) . . ?
O2 P3 Na4 79.1(3) . . ?
Li1A P3 Na4 157.3(10) 4_654 . ?
Li2 P3 Na4 73.9(5) 2_674 . ?
Na1 P3 Na4 147.5(2) 4_654 . ?
Na4 P3 Na4 58.76(12) 3_475 . ?
Na4 P3 Na4 111.69(8) 2_774 . ?
O12 Na2 O4 86.8(3) . 4_655 ?
O12 Na2 O9 109.5(3) . 4 ?
O4 Na2 O9 132.3(3) 4_655 4 ?
O12 Na2 O8 137.0(3) . 2_665 ?
O4 Na2 O8 110.5(3) 4_655 2_665 ?
O9 Na2 O8 87.9(3) 4 2_665 ?
O12 Na2 O3 113.8(3) . 4_655 ?
O4 Na2 O3 58.3(3) 4_655 4_655 ?
O9 Na2 O3 74.3(3) 4 4_655 ?
O8 Na2 O3 108.6(3) 2_665 4_655 ?
O12 Na2 O10 78.7(3) . 2_665 ?
O4 Na2 O10 100.4(3) 4_655 2_665 ?
O9 Na2 O10 126.3(3) 4 2_665 ?
O8 Na2 O10 60.1(3) 2_665 2_665 ?
O3 Na2 O10 152.7(3) 4_655 2_665 ?
O12 Na2 P2 108.0(2) . 2_665 ?
O4 Na2 P2 109.0(2) 4_655 2_665 ?
O9 Na2 P2 107.7(2) 4 2_665 ?
O8 Na2 P2 29.8(2) 2_665 2_665 ?
O3 Na2 P2 134.7(3) 4_655 2_665 ?
O10 Na2 P2 30.3(2) 2_665 2_665 ?
O12 Na2 B2 100.0(3) . 4_655 ?
O4 Na2 B2 29.1(3) 4_655 4_655 ?
O9 Na2 B2 103.3(3) 4 4_655 ?
O8 Na2 B2 114.2(4) 2_665 4_655 ?
O3 Na2 B2 29.3(3) 4_655 4_655 ?
O10 Na2 B2 128.2(3) 2_665 4_655 ?
P2 Na2 B2 127.4(3) 2_665 4_655 ?
O12 Na2 P2 99.6(3) . 4 ?
O4 Na2 P2 159.2(2) 4_655 4 ?
O9 Na2 P2 27.02(19) 4 4 ?
O8 Na2 P2 78.1(2) 2_665 4 ?
O3 Na2 P2 101.3(2) 4_655 4 ?
O10 Na2 P2 100.29(19) 2_665 4 ?
P2 Na2 P2 87.98(13) 2_665 4 ?
B2 Na2 P2 130.3(3) 4_655 4 ?
O12 Na2 Na3 48.8(2) . 1_455 ?
O4 Na2 Na3 125.1(3) 4_655 1_455 ?
O9 Na2 Na3 96.6(2) 4 1_455 ?
O8 Na2 Na3 91.5(2) 2_665 1_455 ?
O3 Na2 Na3 157.2(3) 4_655 1_455 ?
O10 Na2 Na3 48.2(2) 2_665 1_455 ?
P2 Na2 Na3 67.76(13) 2_665 1_455 ?
B2 Na2 Na3 147.7(3) 4_655 1_455 ?
P2 Na2 Na3 71.88(13) 4 1_455 ?
O12 Na2 P1 23.3(2) . . ?
O4 Na2 P1 76.7(2) 4_655 . ?
O9 Na2 P1 100.8(2) 4 . ?
O8 Na2 P1 160.3(3) 2_665 . ?
O3 Na2 P1 90.9(2) 4_655 . ?
O10 Na2 P1 101.1(2) 2_665 . ?
P2 Na2 P1 130.96(19) 2_665 . ?
B2 Na2 P1 81.3(3) 4_655 . ?
P2 Na2 P1 101.69(15) 4 . ?
Na3 Na2 P1 70.05(15) 1_455 . ?
O12 Na2 P2 94.0(3) . 4_655 ?
O4 Na2 P2 23.89(16) 4_655 4_655 ?
O9 Na2 P2 147.3(3) 4 4_655 ?
O8 Na2 P2 90.0(2) 2_665 4_655 ?
O3 Na2 P2 75.55(19) 4_655 4_655 ?
O10 Na2 P2 79.49(19) 2_665 4_655 ?
P2 Na2 P2 85.07(13) 2_665 4_655 ?
B2 Na2 P2 48.8(3) 4_655 4_655 ?
P2 Na2 P2 166.1(2) 4 4_655 ?
Na3 Na2 P2 116.11(16) 1_455 4_655 ?
P1 Na2 P2 91.95(13) . 4_655 ?
O8 Na3 O8 91.5(4) . 3_565 ?
O8 Na3 O10 88.5(3) . 4_655 ?
O8 Na3 O10 166.0(3) 3_565 4_655 ?
O8 Na3 O10 173.6(4) . 2_765 ?
O8 Na3 O10 84.5(3) 3_565 2_765 ?
O10 Na3 O10 96.6(4) 4_655 2_765 ?
O8 Na3 O12 106.5(3) . 1_655 ?
O8 Na3 O12 77.6(3) 3_565 1_655 ?
O10 Na3 O12 88.9(3) 4_655 1_655 ?
O10 Na3 O12 77.5(3) 2_765 1_655 ?
O8 Na3 O12 75.0(3) . 3_565 ?
O8 Na3 O12 120.3(3) 3_565 3_565 ?
O10 Na3 O12 73.3(3) 4_655 3_565 ?
O10 Na3 O12 102.7(3) 2_765 3_565 ?
O12 Na3 O12 162.1(4) 1_655 3_565 ?
O8 Na3 Na2 135.8(3) . 1_655 ?
O8 Na3 Na2 108.2(2) 3_565 1_655 ?
O10 Na3 Na2 63.1(2) 4_655 1_655 ?
O10 Na3 Na2 50.5(2) 2_765 1_655 ?
O12 Na3 Na2 44.9(2) 1_655 1_655 ?
O12 Na3 Na2 121.8(3) 3_565 1_655 ?
O8 Na3 Na3 47.6(2) . 3_465 ?
O8 Na3 Na3 137.2(2) 3_565 3_465 ?
O10 Na3 Na3 48.1(2) 4_655 3_465 ?
O10 Na3 Na3 134.8(2) 2_765 3_465 ?
O12 Na3 Na3 120.6(3) 1_655 3_465 ?
O12 Na3 Na3 47.18(18) 3_565 3_465 ?
Na2 Na3 Na3 110.90(15) 1_655 3_465 ?
O8 Na3 Na3 131.0(3) . 3_565 ?
O8 Na3 Na3 43.8(2) 3_565 3_565 ?
O10 Na3 Na3 129.4(2) 4_655 3_565 ?
O10 Na3 Na3 47.3(2) 2_765 3_565 ?
O12 Na3 Na3 54.2(2) 1_655 3_565 ?
O12 Na3 Na3 138.0(3) 3_565 3_565 ?
Na2 Na3 Na3 66.29(13) 1_655 3_565 ?
Na3 Na3 Na3 174.7(3) 3_465 3_565 ?
O8 Na3 P2 78.0(3) . 3_565 ?
O8 Na3 P2 24.02(19) 3_565 3_565 ?
O10 Na3 P2 165.3(3) 4_655 3_565 ?
O10 Na3 P2 96.5(2) 2_765 3_565 ?
O12 Na3 P2 100.5(3) 1_655 3_565 ?
O12 Na3 P2 97.3(2) 3_565 3_565 ?
Na2 Na3 P2 131.25(16) 1_655 3_565 ?
Na3 Na3 P2 117.19(12) 3_465 3_565 ?
Na3 Na3 P2 65.12(10) 3_565 3_565 ?
O8 Na3 Na2 102.3(2) . 3_565 ?
O8 Na3 Na2 147.7(2) 3_565 3_565 ?
O10 Na3 Na2 45.2(2) 4_655 3_565 ?
O10 Na3 Na2 78.8(2) 2_765 3_565 ?
O12 Na3 Na2 124.3(3) 1_655 3_565 ?
O12 Na3 Na2 40.1(2) 3_565 3_565 ?
Na2 Na3 Na2 81.79(19) 1_655 3_565 ?
Na3 Na3 Na2 56.50(11) 3_465 3_565 ?
Na3 Na3 Na2 126.11(13) 3_565 3_565 ?
P2 Na3 Na2 131.88(16) 3_565 3_565 ?
O8 Na3 Na2 66.8(3) . 4_654 ?
O8 Na3 Na2 38.2(2) 3_565 4_654 ?
O10 Na3 Na2 130.7(2) 4_655 4_654 ?
O10 Na3 Na2 112.1(2) 2_765 4_654 ?
O12 Na3 Na2 61.3(2) 1_655 4_654 ?
O12 Na3 Na2 132.3(3) 3_565 4_654 ?
Na2 Na3 Na2 105.54(13) 1_655 4_654 ?
Na3 Na3 Na2 112.75(12) 3_465 4_654 ?
Na3 Na3 Na2 64.78(12) 3_565 4_654 ?
P2 Na3 Na2 48.51(11) 3_565 4_654 ?
Na2 Na3 Na2 169.07(15) 3_565 4_654 ?
O6 Na4 O13 168.2(4) . 2_775 ?
O6 Na4 O13 89.1(3) . 4_655 ?
O13 Na4 O13 97.4(4) 2_775 4_655 ?
O6 Na4 O6 88.8(4) . 3_575 ?
O13 Na4 O6 87.6(3) 2_775 3_575 ?
O13 Na4 O6 163.6(4) 4_655 3_575 ?
O6 Na4 O11 116.5(3) . 1_655 ?
O13 Na4 O11 74.6(3) 2_775 1_655 ?
O13 Na4 O11 78.6(3) 4_655 1_655 ?
O6 Na4 O11 87.8(3) 3_575 1_655 ?
O6 Na4 O5 86.2(3) . 3_575 ?
O13 Na4 O5 82.6(3) 2_775 3_575 ?
O13 Na4 O5 105.8(3) 4_655 3_575 ?
O6 Na4 O5 90.4(3) 3_575 3_575 ?
O11 Na4 O5 157.2(3) 1_655 3_575 ?
O6 Na4 Li1A 88.8(4) . . ?
O13 Na4 Li1A 102.8(5) 2_775 . ?
O13 Na4 Li1A 44.7(7) 4_655 . ?
O6 Na4 Li1A 118.9(7) 3_575 . ?
O11 Na4 Li1A 41.5(6) 1_655 . ?
O5 Na4 Li1A 150.2(7) 3_575 . ?
O6 Na4 Na4 46.5(2) . 3_475 ?
O13 Na4 Na4 136.2(3) 2_775 3_475 ?
O13 Na4 Na4 44.8(3) 4_655 3_475 ?
O6 Na4 Na4 135.3(2) 3_575 3_475 ?
O11 Na4 Na4 109.3(3) 1_655 3_475 ?
O5 Na4 Na4 87.8(3) 3_575 3_475 ?
Li1A Na4 Na4 67.9(6) . 3_475 ?
O6 Na4 Na4 133.3(2) . 3_575 ?
O13 Na4 Na4 45.0(2) 2_775 3_575 ?
O13 Na4 Na4 133.8(3) 4_655 3_575 ?
O6 Na4 Na4 44.6(2) 3_575 3_575 ?
O11 Na4 Na4 67.3(3) 1_655 3_575 ?
O5 Na4 Na4 95.9(3) 3_575 3_575 ?
Li1A Na4 Na4 108.8(7) . 3_575 ?
Na4 Na4 Na4 176.4(5) 3_475 3_575 ?
O6 Na4 P3 75.1(3) . 3_575 ?
O13 Na4 P3 97.5(3) 2_775 3_575 ?
O13 Na4 P3 163.8(3) 4_655 3_575 ?
O6 Na4 P3 24.19(19) 3_575 3_575 ?
O11 Na4 P3 111.6(3) 1_655 3_575 ?
O5 Na4 P3 70.0(2) 3_575 3_575 ?
Li1A Na4 P3 136.4(6) . 3_575 ?
Na4 Na4 P3 118.97(14) 3_475 3_575 ?
Na4 Na4 P3 62.34(12) 3_575 3_575 ?
O6 Na4 P3 156.3(3) . 2_775 ?
O13 Na4 P3 21.4(2) 2_775 2_775 ?
O13 Na4 P3 78.9(3) 4_655 2_775 ?
O6 Na4 P3 108.3(3) 3_575 2_775 ?
O11 Na4 P3 81.4(2) 1_655 2_775 ?
O5 Na4 P3 77.6(2) 3_575 2_775 ?
Li1A Na4 P3 96.7(4) . 2_775 ?
Na4 Na4 P3 114.85(14) 3_475 2_775 ?
Na4 Na4 P3 66.39(11) 3_575 2_775 ?
P3 Na4 P3 114.35(14) 3_575 2_775 ?
O6 Na4 P3 20.58(19) . . ?
O13 Na4 P3 164.5(3) 2_775 . ?
O13 Na4 P3 94.4(3) 4_655 . ?
O6 Na4 P3 78.4(3) 3_575 . ?
O11 Na4 P3 98.0(3) 1_655 . ?
O5 Na4 P3 103.8(2) 3_575 . ?
Li1A Na4 P3 78.7(4) . . ?
Na4 Na4 P3 58.90(11) 3_475 . ?
Na4 Na4 P3 119.69(16) 3_575 . ?
P3 Na4 P3 72.16(16) 3_575 . ?
P3 Na4 P3 173.24(19) 2_775 . ?
B2 O1 B1 113.4(9) . . ?
B2 O1 Li1A 132.7(12) . . ?
B1 O1 Li1A 113.2(12) . . ?
B2 O1 Na1 135.3(8) . . ?
B1 O1 Na1 110.4(8) . . ?
Li1A O1 Na1 16.5(13) . . ?
B2 O2 P3 119.2(7) . . ?
B2 O2 Li2 97.3(8) . 4_654 ?
P3 O2 Li2 135.1(6) . 4_654 ?
B2 O2 Na1 89.3(6) . 4_654 ?
P3 O2 Na1 74.8(4) . 4_654 ?
Li2 O2 Na1 134.6(7) 4_654 4_654 ?
B2 O3 P1 128.0(7) . 1_655 ?
B2 O3 Li2 92.1(8) . 4_654 ?
P1 O3 Li2 126.4(7) 1_655 4_654 ?
B2 O3 Na2 93.5(6) . 4_654 ?
P1 O3 Na2 111.7(4) 1_655 4_654 ?
Li2 O3 Na2 97.2(6) 4_654 4_654 ?
B2 O4 P2 121.0(7) . . ?
B2 O4 Na2 101.3(6) . 4_654 ?
P2 O4 Na2 119.2(4) . 4_654 ?
B2 O4 Na1 98.6(6) . 4_654 ?
P2 O4 Na1 78.5(4) . 4_654 ?
Na2 O4 Na1 138.8(5) 4_654 4_654 ?
B1 O5 P1 130.5(7) . . ?
B1 O5 Na1 82.7(6) . . ?
P1 O5 Na1 135.7(5) . . ?
B1 O5 Na4 98.4(6) . 3_475 ?
P1 O5 Na4 107.7(3) . 3_475 ?
Na1 O5 Na4 92.0(3) . 3_475 ?
P3 O6 Li2 98.4(7) . 2_674 ?
P3 O6 Na4 126.2(5) . . ?
Li2 O6 Na4 115.7(6) 2_674 . ?
P3 O6 Na4 114.7(4) . 3_475 ?
Li2 O6 Na4 113.9(6) 2_674 3_475 ?
Na4 O6 Na4 88.9(4) . 3_475 ?
B1 O7 P3 121.2(6) . . ?
B1 O7 Li2 118.8(8) . 4_554 ?
P3 O7 Li2 118.5(6) . 4_554 ?
B1 O7 Li1A 113.1(13) . 4_654 ?
P3 O7 Li1A 81.5(11) . 4_654 ?
Li2 O7 Li1A 87.3(11) 4_554 4_654 ?
B1 O7 Na1 99.5(6) . 4_654 ?
P3 O7 Na1 89.9(4) . 4_654 ?
Li2 O7 Na1 92.8(7) 4_554 4_654 ?
Li1A O7 Na1 13.7(12) 4_654 4_654 ?
P2 O8 Na3 141.8(5) . . ?
P2 O8 Na2 96.3(4) . 2_664 ?
Na3 O8 Na2 109.1(3) . 2_664 ?
P2 O8 Na3 113.5(4) . 3_465 ?
Na3 O8 Na3 88.6(4) . 3_465 ?
Na2 O8 Na3 102.8(3) 2_664 3_465 ?
B1 O9 P2 120.6(7) . . ?
B1 O9 Na2 129.1(6) . 4_554 ?
P2 O9 Na2 109.9(4) . 4_554 ?
B1 O9 Na1 93.3(7) . 4_654 ?
P2 O9 Na1 80.1(4) . 4_654 ?
Na2 O9 Na1 88.8(4) 4_554 4_654 ?
P2 O10 Na3 154.1(5) . 4_654 ?
P2 O10 Na3 121.1(4) . 2_764 ?
Na3 O10 Na3 84.6(3) 4_654 2_764 ?
P2 O10 Na2 89.3(4) . 2_664 ?
Na3 O10 Na2 92.1(3) 4_654 2_664 ?
Na3 O10 Na2 81.4(3) 2_764 2_664 ?
P2 O10 Na1 80.0(4) . 4_654 ?
Na3 O10 Na1 98.2(4) 4_654 4_654 ?
Na3 O10 Na1 102.7(4) 2_764 4_654 ?
Na2 O10 Na1 169.2(4) 2_664 4_654 ?
P1 O11 Li2 138.0(8) . . ?
P1 O11 Li1A 109.9(11) . 1_455 ?
Li2 O11 Li1A 97.8(10) . 1_455 ?
P1 O11 Na1 99.9(5) . 1_455 ?
Li2 O11 Na1 101.1(7) . 1_455 ?
Li1A O11 Na1 13.3(12) 1_455 1_455 ?
P1 O11 Na4 123.1(5) . 1_455 ?
Li2 O11 Na4 91.2(6) . 1_455 ?
Li1A O11 Na4 81.3(13) 1_455 1_455 ?
Na1 O11 Na4 94.1(4) 1_455 1_455 ?
P1 O12 Na2 118.5(5) . . ?
P1 O12 Na3 144.0(5) . 1_455 ?
Na2 O12 Na3 86.3(3) . 1_455 ?
P1 O12 Na3 123.2(5) . 3_465 ?
Na2 O12 Na3 90.5(3) . 3_465 ?
Na3 O12 Na3 78.6(2) 1_455 3_465 ?
P3 O13 Li1A 82.9(9) . 4_654 ?
P3 O13 Na4 123.5(5) . 2_774 ?
Li1A O13 Na4 104.9(6) 4_654 2_774 ?
P3 O13 Na4 146.2(5) . 4_654 ?
Li1A O13 Na4 89.5(10) 4_654 4_654 ?
Na4 O13 Na4 90.2(4) 2_774 4_654 ?
P3 O13 Li2 82.4(7) . 2_674 ?
Li1A O13 Li2 163.3(9) 4_654 2_674 ?
Na4 O13 Li2 89.9(5) 2_774 2_674 ?
Na4 O13 Li2 98.4(6) 4_654 2_674 ?
P3 O13 Na1 78.5(4) . 4_654 ?
Li1A O13 Na1 5.5(10) 4_654 4_654 ?
Na4 O13 Na1 104.4(4) 2_774 4_654 ?
Na4 O13 Na1 95.0(4) 4_654 4_654 ?
Li2 O13 Na1 160.4(7) 2_674 4_654 ?
O1 B1 O5 108.9(10) . . ?
O1 B1 O9 111.7(9) . . ?
O5 B1 O9 112.2(9) . . ?
O1 B1 O7 110.2(9) . . ?
O5 B1 O7 109.3(9) . . ?
O9 B1 O7 104.5(10) . . ?
O1 B1 Na1 42.5(5) . . ?
O5 B1 Na1 67.8(6) . . ?
O9 B1 Na1 118.7(8) . . ?
O7 B1 Na1 134.6(8) . . ?
O1 B1 Na1 105.0(8) . 4_654 ?
O5 B1 Na1 145.7(8) . 4_654 ?
O9 B1 Na1 58.1(6) . 4_654 ?
O7 B1 Na1 52.1(6) . 4_654 ?
Na1 B1 Na1 146.5(5) . 4_654 ?
O1 B2 O2 111.9(10) . . ?
O1 B2 O3 115.0(10) . . ?
O2 B2 O3 104.2(9) . . ?
O1 B2 O4 111.6(9) . . ?
O2 B2 O4 106.9(9) . . ?
O3 B2 O4 106.6(9) . . ?
O1 B2 Li2 139.1(10) . 4_654 ?
O2 B2 Li2 50.1(6) . 4_654 ?
O3 B2 Li2 55.1(7) . 4_654 ?
O4 B2 Li2 109.1(8) . 4_654 ?
O1 B2 Na2 135.1(8) . 4_654 ?
O2 B2 Na2 112.8(7) . 4_654 ?
O3 B2 Na2 57.2(5) . 4_654 ?
O4 B2 Na2 49.6(5) . 4_654 ?
Li2 B2 Na2 77.2(5) 4_654 4_654 ?
Na1 Li1A O1 85(3) . . ?
Na1 Li1A O11 110(4) . 1_655 ?
O1 Li1A O11 90.0(14) . 1_655 ?
Na1 Li1A O7 102(3) . 4_655 ?
O1 Li1A O7 172(2) . 4_655 ?
O11 Li1A O7 84.2(8) 1_655 4_655 ?
Na1 Li1A O13 153(5) . 4_655 ?
O1 Li1A O13 109.7(18) . 4_655 ?
O11 Li1A O13 93.1(16) 1_655 4_655 ?
O7 Li1A O13 65.3(10) 4_655 4_655 ?
Na1 Li1A P3 122(4) . 4_655 ?
O1 Li1A P3 141(2) . 4_655 ?
O11 Li1A P3 104.5(13) 1_655 4_655 ?
O7 Li1A P3 37.1(6) 4_655 4_655 ?
O13 Li1A P3 34.9(6) 4_655 4_655 ?
Na1 Li1A P1 89(4) . 1_655 ?
O1 Li1A P1 70.0(10) . 1_655 ?
O11 Li1A P1 27.6(5) 1_655 1_655 ?
O7 Li1A P1 106.2(9) 4_655 1_655 ?
O13 Li1A P1 117.2(16) 4_655 1_655 ?
P3 Li1A P1 131.9(12) 4_655 1_655 ?
Na1 Li1A Li2 115(3) . 1_655 ?
O1 Li1A Li2 127.6(17) . 1_655 ?
O11 Li1A Li2 38.4(6) 1_655 1_655 ?
O7 Li1A Li2 45.9(6) 4_655 1_655 ?
O13 Li1A Li2 74.4(10) 4_655 1_655 ?
P3 Li1A Li2 70.0(8) 4_655 1_655 ?
P1 Li1A Li2 63.2(7) 1_655 1_655 ?
Na1 Li1A Na4 161(4) . . ?
O1 Li1A Na4 81.3(13) . . ?
O11 Li1A Na4 57.2(10) 1_655 . ?
O7 Li1A Na4 90.9(13) 4_655 . ?
O13 Li1A Na4 45.8(9) 4_655 . ?
P3 Li1A Na4 76.9(12) 4_655 . ?
P1 Li1A Na4 74.1(9) 1_655 . ?
Li2 Li1A Na4 64.9(8) 1_655 . ?
Na1 Li1A Na4 133(3) . 3_475 ?
O1 Li1A Na4 77.9(11) . 3_475 ?
O11 Li1A Na4 113.8(17) 1_655 3_475 ?
O7 Li1A Na4 99.4(14) 4_655 3_475 ?
O13 Li1A Na4 37.9(6) 4_655 3_475 ?
P3 Li1A Na4 62.8(9) 4_655 3_475 ?
P1 Li1A Na4 124.4(13) 1_655 3_475 ?
Li2 Li1A Na4 110.1(13) 1_655 3_475 ?
Na4 Li1A Na4 56.7(7) . 3_475 ?
Na1 Li1A Na2 55(3) . 1_655 ?
O1 Li1A Na2 109.4(15) . 1_655 ?
O11 Li1A Na2 62.1(9) 1_655 1_655 ?
O7 Li1A Na2 72.7(8) 4_655 1_655 ?
O13 Li1A Na2 133.1(8) 4_655 1_655 ?
P3 Li1A Na2 109.6(7) 4_655 1_655 ?
P1 Li1A Na2 56.1(6) 1_655 1_655 ?
Li2 Li1A Na2 61.4(6) 1_655 1_655 ?
Na4 Li1A Na2 118.2(9) . 1_655 ?
Na4 Li1A Na2 171.0(9) 3_475 1_655 ?

loop_
_geom_bond_atom_site_label_1
_geom_bond_atom_site_label_2
_geom_bond_distance
_geom_bond_site_symmetry_2
_geom_bond_publ_flag
P1 O12 1.490(8) . ?
P1 O11 1.510(9) . ?
P1 O5 1.560(7) . ?
P1 O3 1.567(9) 1_455 ?
P1 Li1A 3.06(4) 1_455 ?
P1 Na1 3.110(11) 1_455 ?
P1 Na2 3.316(6) . ?
Na1 Li1A 0.60(5) . ?
Na1 O1 2.110(11) . ?
Na1 O11 2.472(13) 1_655 ?
Na1 O7 2.492(13) 4_655 ?
Na1 O9 2.649(13) 4_655 ?
Na1 O10 2.689(12) 4_655 ?
Na1 O4 2.691(13) 4_655 ?
Na1 O5 2.733(12) . ?
Na1 P2 2.842(10) 4_655 ?
Na1 O13 2.858(13) 4_655 ?
Na1 B1 2.928(17) . ?
Na1 O2 2.935(13) 4_655 ?
Li2 O11 1.98(2) . ?
Li2 O6 2.11(2) 2_675 ?
Li2 O2 2.129(19) 4_655 ?
Li2 O3 2.26(2) 4_655 ?
Li2 O7 2.27(2) 4 ?
Li2 O13 2.536(19) 2_675 ?
Li2 B2 2.75(2) 4_655 ?
Li2 P3 2.767(16) 2_675 ?
Li2 Li1A 3.15(3) 1_455 ?
Li2 Na4 3.45(2) 1_455 ?
Li2 Na2 3.619(16) . ?
P2 O8 1.483(8) . ?
P2 O10 1.496(9) . ?
P2 O9 1.582(8) . ?
P2 O4 1.593(7) . ?
P2 Na2 2.965(4) 2_664 ?
P2 Na2 3.274(6) 4_554 ?
P2 Na3 3.340(7) 3_465 ?
P2 Na2 3.432(6) 4_654 ?
P3 O13 1.491(9) . ?
P3 O6 1.503(8) . ?
P3 O7 1.579(8) . ?
P3 O2 1.586(7) . ?
P3 Li1A 2.59(4) 4_654 ?
P3 Na4 3.335(7) 3_475 ?
P3 Na4 3.406(8) 2_774 ?
P3 Na4 3.449(7) . ?
Na2 O12 2.337(10) . ?
Na2 O4 2.361(7) 4_655 ?
Na2 O9 2.378(8) 4 ?
Na2 O8 2.410(9) 2_665 ?
Na2 O3 2.560(8) 4_655 ?
Na2 O10 2.579(8) 2_665 ?
Na2 B2 3.039(14) 4_655 ?
Na2 Na3 3.305(7) 1_455 ?
Na3 O8 2.307(9) . ?
Na3 O8 2.459(10) 3_565 ?
Na3 O10 2.460(9) 4_655 ?
Na3 O10 2.492(9) 2_765 ?
Na3 O12 2.493(8) 1_655 ?
Na3 O12 2.756(10) 3_565 ?
Na3 Na3 3.3319(5) 3_465 ?
Na3 Na3 3.3320(5) 3_565 ?
Na4 O6 2.341(10) . ?
Na4 O13 2.347(11) 2_775 ?
Na4 O13 2.354(10) 4_655 ?
Na4 O6 2.415(10) 3_575 ?
Na4 O11 2.790(11) 1_655 ?
Na4 O5 2.996(10) 3_575 ?
Na4 Li1A 3.28(5) . ?
Na4 Na4 3.3301(6) 3_475 ?
Na4 Na4 3.3301(6) 3_575 ?
O1 B2 1.403(15) . ?
O1 B1 1.423(14) . ?
O1 Li1A 2.07(3) . ?
O2 B2 1.490(15) . ?
O3 B2 1.491(15) . ?
O4 B2 1.505(15) . ?
O5 B1 1.452(16) . ?
O7 B1 1.504(16) . ?
O7 Li1A 2.30(3) 4_654 ?
O9 B1 1.494(14) . ?
O11 Li1A 2.20(4) 1_455 ?
O13 Li1A 2.31(5) 4_654 ?

loop_
_geom_torsion_atom_site_label_1
_geom_torsion_atom_site_label_2
_geom_torsion_atom_site_label_3
_geom_torsion_atom_site_label_4
_geom_torsion
_geom_torsion_site_symmetry_1
_geom_torsion_site_symmetry_2
_geom_torsion_site_symmetry_3
_geom_torsion_site_symmetry_4
_geom_torsion_publ_flag
O13 P3 O2 B2 -144.5(8) . . . . ?
O6 P3 O2 B2 89.3(8) . . . . ?
O7 P3 O2 B2 -30.2(9) . . . . ?
Li1A P3 O2 B2 -87.8(11) 4_654 . . . ?
Li2 P3 O2 B2 143.6(9) 2_674 . . . ?
Na1 P3 O2 B2 -80.4(8) 4_654 . . . ?
Na4 P3 O2 B2 45.2(9) 3_475 . . . ?
Na4 P3 O2 B2 -163.7(8) 2_774 . . . ?
Na4 P3 O2 B2 81.3(8) . . . . ?
O13 P3 O2 Li2 75.3(13) . . . 4_654 ?
O6 P3 O2 Li2 -50.9(13) . . . 4_654 ?
O7 P3 O2 Li2 -170.4(12) . . . 4_654 ?
Li1A P3 O2 Li2 132.0(15) 4_654 . . 4_654 ?
Li2 P3 O2 Li2 3.4(10) 2_674 . . 4_654 ?
Na1 P3 O2 Li2 139.3(12) 4_654 . . 4_654 ?
Na4 P3 O2 Li2 -95.0(12) 3_475 . . 4_654 ?
Na4 P3 O2 Li2 56.0(12) 2_774 . . 4_654 ?
Na4 P3 O2 Li2 -58.9(12) . . . 4_654 ?
O13 P3 O2 Na1 -64.0(4) . . . 4_654 ?
O6 P3 O2 Na1 169.7(4) . . . 4_654 ?
O7 P3 O2 Na1 50.2(4) . . . 4_654 ?
Li1A P3 O2 Na1 -7.3(8) 4_654 . . 4_654 ?
Li2 P3 O2 Na1 -136.0(7) 2_674 . . 4_654 ?
Na4 P3 O2 Na1 125.6(3) 3_475 . . 4_654 ?
Na4 P3 O2 Na1 -83.3(3) 2_774 . . 4_654 ?
Na4 P3 O2 Na1 161.8(3) . . . 4_654 ?
O8 P2 O4 B2 -83.2(8) . . . . ?
O10 P2 O4 B2 150.3(8) . . . . ?
O9 P2 O4 B2 35.6(9) . . . . ?
Na1 P2 O4 B2 93.3(8) 4_654 . . . ?
Na2 P2 O4 B2 -143.4(7) 2_664 . . . ?
Na2 P2 O4 B2 70.5(10) 4_554 . . . ?
Na3 P2 O4 B2 -39.6(9) 3_465 . . . ?
Na2 P2 O4 B2 -126.8(11) 4_654 . . . ?
O8 P2 O4 Na2 43.6(7) . . . 4_654 ?
O10 P2 O4 Na2 -82.9(6) . . . 4_654 ?
O9 P2 O4 Na2 162.4(5) . . . 4_654 ?
Na1 P2 O4 Na2 -140.0(6) 4_654 . . 4_654 ?
Na2 P2 O4 Na2 -16.7(7) 2_664 . . 4_654 ?
Na2 P2 O4 Na2 -162.7(3) 4_554 . . 4_654 ?
Na3 P2 O4 Na2 87.2(6) 3_465 . . 4_654 ?
O8 P2 O4 Na1 -176.4(5) . . . 4_654 ?
O10 P2 O4 Na1 57.1(4) . . . 4_654 ?
O9 P2 O4 Na1 -57.6(4) . . . 4_654 ?
Na2 P2 O4 Na1 123.3(4) 2_664 . . 4_654 ?
Na2 P2 O4 Na1 -22.8(5) 4_554 . . 4_654 ?
Na3 P2 O4 Na1 -132.9(4) 3_465 . . 4_654 ?
Na2 P2 O4 Na1 140.0(6) 4_654 . . 4_654 ?
O12 P1 O5 B1 84.5(11) . . . . ?
O11 P1 O5 B1 -149.0(9) . . . . ?
O3 P1 O5 B1 -32.7(10) 1_455 . . . ?
Li1A P1 O5 B1 -145.4(16) 1_455 . . . ?
Na1 P1 O5 B1 -162.5(9) 1_455 . . . ?
Na2 P1 O5 B1 125.2(9) . . . . ?
O12 P1 O5 Na1 -45.0(8) . . . . ?
O11 P1 O5 Na1 81.5(7) . . . . ?
O3 P1 O5 Na1 -162.2(6) 1_455 . . . ?
Li1A P1 O5 Na1 85.0(15) 1_455 . . . ?
Na1 P1 O5 Na1 68.0(12) 1_455 . . . ?
Na2 P1 O5 Na1 -4.3(7) . . . . ?
O12 P1 O5 Na4 -157.2(5) . . . 3_475 ?
O11 P1 O5 Na4 -30.8(6) . . . 3_475 ?
O3 P1 O5 Na4 85.5(4) 1_455 . . 3_475 ?
Li1A P1 O5 Na4 -27.2(16) 1_455 . . 3_475 ?
Na1 P1 O5 Na4 -44.2(12) 1_455 . . 3_475 ?
Na2 P1 O5 Na4 -116.5(3) . . . 3_475 ?
O13 P3 O6 Li2 -6.7(7) . . . 2_674 ?
O7 P3 O6 Li2 -129.1(6) . . . 2_674 ?
O2 P3 O6 Li2 116.3(6) . . . 2_674 ?
Li1A P3 O6 Li2 -77(4) 4_654 . . 2_674 ?
Na1 P3 O6 Li2 -127(2) 4_654 . . 2_674 ?
Na4 P3 O6 Li2 -121.3(7) 3_475 . . 2_674 ?
Na4 P3 O6 Li2 30.9(6) 2_774 . . 2_674 ?
Na4 P3 O6 Li2 130.7(8) . . . 2_674 ?
O13 P3 O6 Na4 -137.4(5) . . . . ?
O7 P3 O6 Na4 100.2(6) . . . . ?
O2 P3 O6 Na4 -14.4(7) . . . . ?
Li1A P3 O6 Na4 152(4) 4_654 . . . ?
Li2 P3 O6 Na4 -130.7(8) 2_674 . . . ?
Na1 P3 O6 Na4 102(2) 4_654 . . . ?
Na4 P3 O6 Na4 108.1(7) 3_475 . . . ?
Na4 P3 O6 Na4 -99.8(5) 2_774 . . . ?
O13 P3 O6 Na4 114.6(5) . . . 3_475 ?
O7 P3 O6 Na4 -7.9(6) . . . 3_475 ?
O2 P3 O6 Na4 -122.5(5) . . . 3_475 ?
Li1A P3 O6 Na4 44(5) 4_654 . . 3_475 ?
Li2 P3 O6 Na4 121.3(7) 2_674 . . 3_475 ?
Na1 P3 O6 Na4 -6(2) 4_654 . . 3_475 ?
Na4 P3 O6 Na4 152.2(3) 2_774 . . 3_475 ?
Na4 P3 O6 Na4 -108.1(7) . . . 3_475 ?
O13 P3 O7 B1 154.7(8) . . . . ?
O6 P3 O7 B1 -79.4(9) . . . . ?
O2 P3 O7 B1 40.2(10) . . . . ?
Li1A P3 O7 B1 111.9(13) 4_654 . . . ?
Li2 P3 O7 B1 -132.7(10) 2_674 . . . ?
Na1 P3 O7 B1 101.1(8) 4_654 . . . ?
Na4 P3 O7 B1 -84.9(8) 3_475 . . . ?
Na4 P3 O7 B1 127.4(8) 2_774 . . . ?
Na4 P3 O7 B1 -43.5(9) . . . . ?
O13 P3 O7 Li2 -39.5(9) . . . 4_554 ?
O6 P3 O7 Li2 86.4(9) . . . 4_554 ?
O2 P3 O7 Li2 -154.0(8) . . . 4_554 ?
Li1A P3 O7 Li2 -82.3(14) 4_654 . . 4_554 ?
Li2 P3 O7 Li2 33.1(8) 2_674 . . 4_554 ?
Na1 P3 O7 Li2 -93.1(8) 4_654 . . 4_554 ?
Na4 P3 O7 Li2 80.9(8) 3_475 . . 4_554 ?
Na4 P3 O7 Li2 -66.8(9) 2_774 . . 4_554 ?
Na4 P3 O7 Li2 122.3(7) . . . 4_554 ?
O13 P3 O7 Li1A 42.7(12) . . . 4_654 ?
O6 P3 O7 Li1A 168.7(11) . . . 4_654 ?
O2 P3 O7 Li1A -71.8(12) . . . 4_654 ?
Li2 P3 O7 Li1A 115.4(13) 2_674 . . 4_654 ?
Na1 P3 O7 Li1A -10.8(11) 4_654 . . 4_654 ?
Na4 P3 O7 Li1A 163.2(11) 3_475 . . 4_654 ?
Na4 P3 O7 Li1A 15.5(12) 2_774 . . 4_654 ?
Na4 P3 O7 Li1A -155.4(11) . . . 4_654 ?
O13 P3 O7 Na1 53.6(5) . . . 4_654 ?
O6 P3 O7 Na1 179.5(4) . . . 4_654 ?
O2 P3 O7 Na1 -60.9(5) . . . 4_654 ?
Li1A P3 O7 Na1 10.8(11) 4_654 . . 4_654 ?
Li2 P3 O7 Na1 126.2(8) 2_674 . . 4_654 ?
Na4 P3 O7 Na1 174.0(4) 3_475 . . 4_654 ?
Na4 P3 O7 Na1 26.3(5) 2_774 . . 4_654 ?
Na4 P3 O7 Na1 -144.6(3) . . . 4_654 ?
O10 P2 O8 Na3 136.0(7) . . . . ?
O9 P2 O8 Na3 -101.9(8) . . . . ?
O4 P2 O8 Na3 12.8(10) . . . . ?
Na2 P2 O8 Na3 132.4(10) 2_664 . . . ?
Na2 P2 O8 Na3 -147.8(7) 4_554 . . . ?
Na3 P2 O8 Na3 -120.7(10) 3_465 . . . ?
Na2 P2 O8 Na3 37.4(8) 4_654 . . . ?
O10 P2 O8 Na2 3.6(6) . . . 2_664 ?
O9 P2 O8 Na2 125.8(4) . . . 2_664 ?
O4 P2 O8 Na2 -119.6(4) . . . 2_664 ?
Na2 P2 O8 Na2 79.9(3) 4_554 . . 2_664 ?
Na3 P2 O8 Na2 106.9(5) 3_465 . . 2_664 ?
Na2 P2 O8 Na2 -94.9(3) 4_654 . . 2_664 ?
O10 P2 O8 Na3 -103.3(5) . . . 3_465 ?
O9 P2 O8 Na3 18.9(6) . . . 3_465 ?
O4 P2 O8 Na3 133.6(4) . . . 3_465 ?
Na2 P2 O8 Na3 -106.9(5) 2_664 . . 3_465 ?
Na2 P2 O8 Na3 -27.0(5) 4_554 . . 3_465 ?
Na2 P2 O8 Na3 158.2(4) 4_654 . . 3_465 ?
O8 P2 O9 B1 90.2(9) . . . . ?
O10 P2 O9 B1 -144.1(9) . . . . ?
O4 P2 O9 B1 -29.4(10) . . . . ?
Na1 P2 O9 B1 -88.0(9) 4_654 . . . ?
Na2 P2 O9 B1 149.6(8) 2_664 . . . ?
Na2 P2 O9 B1 -173.1(11) 4_554 . . . ?
Na3 P2 O9 B1 103.7(9) 3_465 . . . ?
Na2 P2 O9 B1 -13.7(11) 4_654 . . . ?
O8 P2 O9 Na2 -96.7(5) . . . 4_554 ?
O10 P2 O9 Na2 28.9(5) . . . 4_554 ?
O4 P2 O9 Na2 143.7(4) . . . 4_554 ?
Na1 P2 O9 Na2 85.1(4) 4_654 . . 4_554 ?
Na2 P2 O9 Na2 -37.3(6) 2_664 . . 4_554 ?
Na3 P2 O9 Na2 -83.2(3) 3_465 . . 4_554 ?
Na2 P2 O9 Na2 159.4(3) 4_654 . . 4_554 ?
O8 P2 O9 Na1 178.2(4) . . . 4_654 ?
O10 P2 O9 Na1 -56.1(4) . . . 4_654 ?
O4 P2 O9 Na1 58.6(5) . . . 4_654 ?
Na2 P2 O9 Na1 -122.4(4) 2_664 . . 4_654 ?
Na2 P2 O9 Na1 -85.1(4) 4_554 . . 4_654 ?
Na3 P2 O9 Na1 -168.3(3) 3_465 . . 4_654 ?
Na2 P2 O9 Na1 74.3(5) 4_654 . . 4_654 ?
O8 P2 O10 Na3 90.0(12) . . . 4_654 ?
O9 P2 O10 Na3 -33.4(12) . . . 4_654 ?
O4 P2 O10 Na3 -145.0(10) . . . 4_654 ?
Na1 P2 O10 Na3 -88.3(11) 4_654 . . 4_654 ?
Na2 P2 O10 Na3 93.4(11) 2_664 . . 4_654 ?
Na2 P2 O10 Na3 -12.8(10) 4_554 . . 4_654 ?
Na3 P2 O10 Na3 42.8(12) 3_465 . . 4_654 ?
Na2 P2 O10 Na3 177.7(10) 4_654 . . 4_654 ?
O8 P2 O10 Na3 -82.8(6) . . . 2_764 ?
O9 P2 O10 Na3 153.8(4) . . . 2_764 ?
O4 P2 O10 Na3 42.2(6) . . . 2_764 ?
Na1 P2 O10 Na3 98.9(5) 4_654 . . 2_764 ?
Na2 P2 O10 Na3 -79.4(4) 2_664 . . 2_764 ?
Na2 P2 O10 Na3 174.4(5) 4_554 . . 2_764 ?
Na3 P2 O10 Na3 -130.0(4) 3_465 . . 2_764 ?
Na2 P2 O10 Na3 4.9(5) 4_654 . . 2_764 ?
O8 P2 O10 Na2 -3.4(5) . . . 2_664 ?
O9 P2 O10 Na2 -126.7(4) . . . 2_664 ?
O4 P2 O10 Na2 121.6(3) . . . 2_664 ?
Na1 P2 O10 Na2 178.3(3) 4_654 . . 2_664 ?
Na2 P2 O10 Na2 -106.2(3) 4_554 . . 2_664 ?
Na3 P2 O10 Na2 -50.5(3) 3_465 . . 2_664 ?
Na2 P2 O10 Na2 84.4(2) 4_654 . . 2_664 ?
O8 P2 O10 Na1 178.3(5) . . . 4_654 ?
O9 P2 O10 Na1 54.9(4) . . . 4_654 ?
O4 P2 O10 Na1 -56.7(4) . . . 4_654 ?
Na2 P2 O10 Na1 -178.3(3) 2_664 . . 4_654 ?
Na2 P2 O10 Na1 75.5(3) 4_554 . . 4_654 ?
Na3 P2 O10 Na1 131.1(3) 3_465 . . 4_654 ?
Na2 P2 O10 Na1 -94.0(3) 4_654 . . 4_654 ?
O12 P1 O11 Li2 70.4(13) . . . . ?
O5 P1 O11 Li2 -54.6(13) . . . . ?
O3 P1 O11 Li2 -164.8(11) 1_455 . . . ?
Li1A P1 O11 Li2 128.1(18) 1_455 . . . ?
Na1 P1 O11 Li2 119.1(13) 1_455 . . . ?
Na2 P1 O11 Li2 51.9(12) . . . . ?
O12 P1 O11 Li1A -57.7(12) . . . 1_455 ?
O5 P1 O11 Li1A 177.3(11) . . . 1_455 ?
O3 P1 O11 Li1A 67.1(12) 1_455 . . 1_455 ?
Na1 P1 O11 Li1A -9.0(10) 1_455 . . 1_455 ?
Na2 P1 O11 Li1A -76.2(11) . . . 1_455 ?
O12 P1 O11 Na1 -48.7(6) . . . 1_455 ?
O5 P1 O11 Na1 -173.6(5) . . . 1_455 ?
O3 P1 O11 Na1 76.1(5) 1_455 . . 1_455 ?
Li1A P1 O11 Na1 9.0(10) 1_455 . . 1_455 ?
Na2 P1 O11 Na1 -67.2(4) . . . 1_455 ?
O12 P1 O11 Na4 -150.2(5) . . . 1_455 ?
O5 P1 O11 Na4 84.8(6) . . . 1_455 ?
O3 P1 O11 Na4 -25.4(6) 1_455 . . 1_455 ?
Li1A P1 O11 Na4 -92.5(12) 1_455 . . 1_455 ?
Na1 P1 O11 Na4 -101.5(6) 1_455 . . 1_455 ?
Na2 P1 O11 Na4 -168.7(5) . . . 1_455 ?
O11 P1 O12 Na2 -30.4(7) . . . . ?
O5 P1 O12 Na2 92.1(6) . . . . ?
O3 P1 O12 Na2 -155.6(4) 1_455 . . . ?
Li1A P1 O12 Na2 -65.2(6) 1_455 . . . ?
Na1 P1 O12 Na2 -67.4(5) 1_455 . . . ?
O11 P1 O12 Na3 98.1(10) . . . 1_455 ?
O5 P1 O12 Na3 -139.4(9) . . . 1_455 ?
O3 P1 O12 Na3 -27.1(11) 1_455 . . 1_455 ?
Li1A P1 O12 Na3 63.3(10) 1_455 . . 1_455 ?
Na1 P1 O12 Na3 61.1(9) 1_455 . . 1_455 ?
Na2 P1 O12 Na3 128.5(12) . . . 1_455 ?
O11 P1 O12 Na3 -141.9(5) . . . 3_465 ?
O5 P1 O12 Na3 -19.4(8) . . . 3_465 ?
O3 P1 O12 Na3 92.9(6) 1_455 . . 3_465 ?
Li1A P1 O12 Na3 -176.7(6) 1_455 . . 3_465 ?
Na1 P1 O12 Na3 -178.9(6) 1_455 . . 3_465 ?
Na2 P1 O12 Na3 -111.5(7) . . . 3_465 ?
O6 P3 O13 Li1A -166.5(8) . . . 4_654 ?
O7 P3 O13 Li1A -42.3(8) . . . 4_654 ?
O2 P3 O13 Li1A 68.8(8) . . . 4_654 ?
Li2 P3 O13 Li1A -172.1(9) 2_674 . . 4_654 ?
Na1 P3 O13 Li1A 3.4(8) 4_654 . . 4_654 ?
Na4 P3 O13 Li1A -120.4(8) 3_475 . . 4_654 ?
Na4 P3 O13 Li1A 103.2(9) 2_774 . . 4_654 ?
Na4 P3 O13 Li1A 161.7(8) . . . 4_654 ?
O6 P3 O13 Na4 90.3(6) . . . 2_774 ?
O7 P3 O13 Na4 -145.5(5) . . . 2_774 ?
O2 P3 O13 Na4 -34.3(7) . . . 2_774 ?
Li1A P3 O13 Na4 -103.2(9) 4_654 . . 2_774 ?
Li2 P3 O13 Na4 84.8(6) 2_674 . . 2_774 ?
Na1 P3 O13 Na4 -99.7(6) 4_654 . . 2_774 ?
Na4 P3 O13 Na4 136.4(5) 3_475 . . 2_774 ?
Na4 P3 O13 Na4 58.6(8) . . . 2_774 ?
O6 P3 O13 Na4 -88.3(10) . . . 4_654 ?
O7 P3 O13 Na4 35.9(11) . . . 4_654 ?
O2 P3 O13 Na4 147.1(8) . . . 4_654 ?
Li1A P3 O13 Na4 78.2(11) 4_654 . . 4_654 ?
Li2 P3 O13 Na4 -93.8(10) 2_674 . . 4_654 ?
Na1 P3 O13 Na4 81.7(9) 4_654 . . 4_654 ?
Na4 P3 O13 Na4 -42.2(11) 3_475 . . 4_654 ?
Na4 P3 O13 Na4 -178.6(13) 2_774 . . 4_654 ?
Na4 P3 O13 Na4 -120.0(8) . . . 4_654 ?
O6 P3 O13 Li2 5.5(6) . . . 2_674 ?
O7 P3 O13 Li2 129.8(5) . . . 2_674 ?
O2 P3 O13 Li2 -119.1(5) . . . 2_674 ?
Li1A P3 O13 Li2 172.1(9) 4_654 . . 2_674 ?
Na1 P3 O13 Li2 175.5(5) 4_654 . . 2_674 ?
Na4 P3 O13 Li2 51.7(5) 3_475 . . 2_674 ?
Na4 P3 O13 Li2 -84.8(6) 2_774 . . 2_674 ?
Na4 P3 O13 Li2 -26.2(6) . . . 2_674 ?
O6 P3 O13 Na1 -170.0(4) . . . 4_654 ?
O7 P3 O13 Na1 -45.7(4) . . . 4_654 ?
O2 P3 O13 Na1 65.4(4) . . . 4_654 ?
Li1A P3 O13 Na1 -3.4(7) 4_654 . . 4_654 ?
Li2 P3 O13 Na1 -175.5(5) 2_674 . . 4_654 ?
Na4 P3 O13 Na1 -123.8(3) 3_475 . . 4_654 ?
Na4 P3 O13 Na1 99.7(6) 2_774 . . 4_654 ?
Na4 P3 O13 Na1 158.3(4) . . . 4_654 ?
B2 O1 B1 O5 -173.7(9) . . . . ?
Li1A O1 B1 O5 -2.4(18) . . . . ?
Na1 O1 B1 O5 15.1(11) . . . . ?
B2 O1 B1 O9 61.9(13) . . . . ?
Li1A O1 B1 O9 -126.9(17) . . . . ?
Na1 O1 B1 O9 -109.3(10) . . . . ?
B2 O1 B1 O7 -53.8(13) . . . . ?
Li1A O1 B1 O7 117.4(17) . . . . ?
Na1 O1 B1 O7 135.0(8) . . . . ?
B2 O1 B1 Na1 171.2(12) . . . . ?
Li1A O1 B1 Na1 -17.6(14) . . . . ?
B2 O1 B1 Na1 0.8(10) . . . 4_654 ?
Li1A O1 B1 Na1 172.0(16) . . . 4_654 ?
Na1 O1 B1 Na1 -170.4(6) . . . 4_654 ?
P1 O5 B1 O1 -158.1(7) . . . . ?
Na1 O5 B1 O1 -11.0(8) . . . . ?
Na4 O5 B1 O1 79.9(9) 3_475 . . . ?
P1 O5 B1 O9 -34.0(14) . . . . ?
Na1 O5 B1 O9 113.1(9) . . . . ?
Na4 O5 B1 O9 -156.0(8) 3_475 . . . ?
P1 O5 B1 O7 81.5(11) . . . . ?
Na1 O5 B1 O7 -131.4(8) . . . . ?
Na4 O5 B1 O7 -40.5(8) 3_475 . . . ?
P1 O5 B1 Na1 -147.1(8) . . . . ?
Na4 O5 B1 Na1 90.9(3) 3_475 . . . ?
P1 O5 B1 Na1 31.5(19) . . . 4_654 ?
Na1 O5 B1 Na1 178.6(14) . . . 4_654 ?
Na4 O5 B1 Na1 -90.5(13) 3_475 . . 4_654 ?
P2 O9 B1 O1 -14.2(14) . . . . ?
Na2 O9 B1 O1 174.2(6) 4_554 . . . ?
Na1 O9 B1 O1 -94.6(10) 4_654 . . . ?
P2 O9 B1 O5 -136.7(8) . . . . ?
Na2 O9 B1 O5 51.7(13) 4_554 . . . ?
Na1 O9 B1 O5 142.8(9) 4_654 . . . ?
P2 O9 B1 O7 104.9(8) . . . . ?
Na2 O9 B1 O7 -66.7(11) 4_554 . . . ?
Na1 O9 B1 O7 24.5(7) 4_654 . . . ?
P2 O9 B1 Na1 -60.7(11) . . . . ?
Na2 O9 B1 Na1 127.6(6) 4_554 . . . ?
Na1 O9 B1 Na1 -141.2(6) 4_654 . . . ?
P2 O9 B1 Na1 80.4(7) . . . 4_654 ?
Na2 O9 B1 Na1 -91.2(8) 4_554 . . 4_654 ?
P3 O7 B1 O1 -2.1(13) . . . . ?
Li2 O7 B1 O1 -167.9(8) 4_554 . . . ?
Li1A O7 B1 O1 91.9(13) 4_654 . . . ?
Na1 O7 B1 O1 93.6(9) 4_654 . . . ?
P3 O7 B1 O5 117.5(8) . . . . ?
Li2 O7 B1 O5 -48.3(13) 4_554 . . . ?
Li1A O7 B1 O5 -148.5(12) 4_654 . . . ?
Na1 O7 B1 O5 -146.8(8) 4_654 . . . ?
P3 O7 B1 O9 -122.2(8) . . . . ?
Li2 O7 B1 O9 72.0(11) 4_554 . . . ?
Li1A O7 B1 O9 -28.2(13) 4_654 . . . ?
Na1 O7 B1 O9 -26.5(8) 4_654 . . . ?
P3 O7 B1 Na1 40.0(14) . . . . ?
Li2 O7 B1 Na1 -125.8(10) 4_554 . . . ?
Li1A O7 B1 Na1 134.1(13) 4_654 . . . ?
Na1 O7 B1 Na1 135.7(9) 4_654 . . . ?
P3 O7 B1 Na1 -95.7(7) . . . 4_654 ?
Li2 O7 B1 Na1 98.5(9) 4_554 . . 4_654 ?
Li1A O7 B1 Na1 -1.7(10) 4_654 . . 4_654 ?
B1 O1 B2 O2 64.2(12) . . . . ?
Li1A O1 B2 O2 -105(2) . . . . ?
Na1 O1 B2 O2 -127.6(10) . . . . ?
B1 O1 B2 O3 -177.1(9) . . . . ?
Li1A O1 B2 O3 14(2) . . . . ?
Na1 O1 B2 O3 -8.9(17) . . . . ?
B1 O1 B2 O4 -55.5(13) . . . . ?
Li1A O1 B2 O4 135(2) . . . . ?
Na1 O1 B2 O4 112.7(11) . . . . ?
B1 O1 B2 Li2 118.0(13) . . . 4_654 ?
Li1A O1 B2 Li2 -51(3) . . . 4_654 ?
Na1 O1 B2 Li2 -73.8(18) . . . 4_654 ?
B1 O1 B2 Na2 -109.4(11) . . . 4_654 ?
Li1A O1 B2 Na2 82(2) . . . 4_654 ?
Na1 O1 B2 Na2 58.9(16) . . . 4_654 ?
P3 O2 B2 O1 -16.4(13) . . . . ?
Li2 O2 B2 O1 136.5(10) 4_654 . . . ?
Na1 O2 B2 O1 -88.6(9) 4_654 . . . ?
P3 O2 B2 O3 -141.4(7) . . . . ?
Li2 O2 B2 O3 11.6(10) 4_654 . . . ?
Na1 O2 B2 O3 146.5(8) 4_654 . . . ?
P3 O2 B2 O4 106.0(9) . . . . ?
Li2 O2 B2 O4 -101.1(10) 4_654 . . . ?
Na1 O2 B2 O4 33.9(8) 4_654 . . . ?
P3 O2 B2 Li2 -152.9(10) . . . 4_654 ?
Na1 O2 B2 Li2 134.9(7) 4_654 . . 4_654 ?
P3 O2 B2 Na2 158.6(5) . . . 4_654 ?
Li2 O2 B2 Na2 -48.5(9) 4_654 . . 4_654 ?
Na1 O2 B2 Na2 86.5(6) 4_654 . . 4_654 ?
P1 O3 B2 O1 7.8(15) 1_655 . . . ?
Li2 O3 B2 O1 -133.7(11) 4_654 . . . ?
Na2 O3 B2 O1 129.0(9) 4_654 . . . ?
P1 O3 B2 O2 130.7(8) 1_655 . . . ?
Li2 O3 B2 O2 -10.8(10) 4_654 . . . ?
Na2 O3 B2 O2 -108.1(8) 4_654 . . . ?
P1 O3 B2 O4 -116.5(9) 1_655 . . . ?
Li2 O3 B2 O4 102.0(9) 4_654 . . . ?
Na2 O3 B2 O4 4.7(8) 4_654 . . . ?
P1 O3 B2 Li2 141.5(10) 1_655 . . 4_654 ?
Na2 O3 B2 Li2 -97.3(6) 4_654 . . 4_654 ?
P1 O3 B2 Na2 -121.2(8) 1_655 . . 4_654 ?
Li2 O3 B2 Na2 97.3(6) 4_654 . . 4_654 ?
P2 O4 B2 O1 3.0(13) . . . . ?
Na2 O4 B2 O1 -131.6(9) 4_654 . . . ?
Na1 O4 B2 O1 84.7(10) 4_654 . . . ?
P2 O4 B2 O2 -119.7(8) . . . . ?
Na2 O4 B2 O2 105.8(8) 4_654 . . . ?
Na1 O4 B2 O2 -37.9(9) 4_654 . . . ?
P2 O4 B2 O3 129.3(8) . . . . ?
Na2 O4 B2 O3 -5.2(9) 4_654 . . . ?
Na1 O4 B2 O3 -148.9(7) 4_654 . . . ?
P2 O4 B2 Li2 -172.5(7) . . . 4_654 ?
Na2 O4 B2 Li2 52.9(8) 4_654 . . 4_654 ?
Na1 O4 B2 Li2 -90.8(7) 4_654 . . 4_654 ?
P2 O4 B2 Na2 134.5(8) . . . 4_654 ?
Na1 O4 B2 Na2 -143.7(5) 4_654 . . 4_654 ?
O11 Na1 Li1A O1 88.2(19) 1_655 . . . ?
O7 Na1 Li1A O1 176(2) 4_655 . . . ?
O9 Na1 Li1A O1 166.2(17) 4_655 . . . ?
O4 Na1 Li1A O1 -128.2(12) 4_655 . . . ?
O5 Na1 Li1A O1 -56.0(6) . . . . ?
P2 Na1 Li1A O1 -165(4) 4_655 . . . ?
O13 Na1 Li1A O1 -125(5) 4_655 . . . ?
B1 Na1 Li1A O1 -26.5(5) . . . . ?
O2 Na1 Li1A O1 -126.3(12) 4_655 . . . ?
O1 Na1 Li1A O11 -88.2(19) . . . 1_655 ?
O7 Na1 Li1A O11 88.1(16) 4_655 . . 1_655 ?
O9 Na1 Li1A O11 78(3) 4_655 . . 1_655 ?
O4 Na1 Li1A O11 143.5(17) 4_655 . . 1_655 ?
O5 Na1 Li1A O11 -144.2(17) . . . 1_655 ?
P2 Na1 Li1A O11 107(5) 4_655 . . 1_655 ?
O13 Na1 Li1A O11 147(6) 4_655 . . 1_655 ?
B1 Na1 Li1A O11 -114.7(17) . . . 1_655 ?
O2 Na1 Li1A O11 145.5(19) 4_655 . . 1_655 ?
O1 Na1 Li1A O7 -176(2) . . . 4_655 ?
O11 Na1 Li1A O7 -88.1(16) 1_655 . . 4_655 ?
O9 Na1 Li1A O7 -10(4) 4_655 . . 4_655 ?
O4 Na1 Li1A O7 55(3) 4_655 . . 4_655 ?
O5 Na1 Li1A O7 127.7(18) . . . 4_655 ?
P2 Na1 Li1A O7 19(6) 4_655 . . 4_655 ?
O13 Na1 Li1A O7 58(4) 4_655 . . 4_655 ?
B1 Na1 Li1A O7 157.2(19) . . . 4_655 ?
O2 Na1 Li1A O7 57.4(15) 4_655 . . 4_655 ?
O1 Na1 Li1A O13 125(5) . . . 4_655 ?
O11 Na1 Li1A O13 -147(6) 1_655 . . 4_655 ?
O7 Na1 Li1A O13 -58(4) 4_655 . . 4_655 ?
O9 Na1 Li1A O13 -69(6) 4_655 . . 4_655 ?
O4 Na1 Li1A O13 -3(6) 4_655 . . 4_655 ?
O5 Na1 Li1A O13 69(5) . . . 4_655 ?
P2 Na1 Li1A O13 -40(9) 4_655 . . 4_655 ?
B1 Na1 Li1A O13 99(5) . . . 4_655 ?
O2 Na1 Li1A O13 -1(4) 4_655 . . 4_655 ?
O1 Na1 Li1A P3 149(3) . . . 4_655 ?
O11 Na1 Li1A P3 -122(3) 1_655 . . 4_655 ?
O7 Na1 Li1A P3 -34.3(11) 4_655 . . 4_655 ?
O9 Na1 Li1A P3 -44(4) 4_655 . . 4_655 ?
O4 Na1 Li1A P3 21(4) 4_655 . . 4_655 ?
O5 Na1 Li1A P3 93(2) . . . 4_655 ?
P2 Na1 Li1A P3 -15(7) 4_655 . . 4_655 ?
O13 Na1 Li1A P3 24(3) 4_655 . . 4_655 ?
B1 Na1 Li1A P3 123(2) . . . 4_655 ?
O2 Na1 Li1A P3 23.2(18) 4_655 . . 4_655 ?
O1 Na1 Li1A P1 -70.0(8) . . . 1_655 ?
O11 Na1 Li1A P1 18.2(13) 1_655 . . 1_655 ?
O7 Na1 Li1A P1 106.3(17) 4_655 . . 1_655 ?
O9 Na1 Li1A P1 96(2) 4_655 . . 1_655 ?
O4 Na1 Li1A P1 161.8(12) 4_655 . . 1_655 ?
O5 Na1 Li1A P1 -126.0(6) . . . 1_655 ?
P2 Na1 Li1A P1 125(4) 4_655 . . 1_655 ?
O13 Na1 Li1A P1 165(5) 4_655 . . 1_655 ?
B1 Na1 Li1A P1 -96.5(6) . . . 1_655 ?
O2 Na1 Li1A P1 163.7(9) 4_655 . . 1_655 ?
O1 Na1 Li1A Li2 -130(3) . . . 1_655 ?
O11 Na1 Li1A Li2 -41.3(15) 1_655 . . 1_655 ?
O7 Na1 Li1A Li2 46.7(12) 4_655 . . 1_655 ?
O9 Na1 Li1A Li2 37(4) 4_655 . . 1_655 ?
O4 Na1 Li1A Li2 102(3) 4_655 . . 1_655 ?
O5 Na1 Li1A Li2 174(3) . . . 1_655 ?
P2 Na1 Li1A Li2 66(7) 4_655 . . 1_655 ?
O13 Na1 Li1A Li2 105(5) 4_655 . . 1_655 ?
B1 Na1 Li1A Li2 -156(3) . . . 1_655 ?
O2 Na1 Li1A Li2 104(2) 4_655 . . 1_655 ?
O1 Na1 Li1A Na4 -44(7) . . . . ?
O11 Na1 Li1A Na4 44(7) 1_655 . . . ?
O7 Na1 Li1A Na4 132(9) 4_655 . . . ?
O9 Na1 Li1A Na4 122(6) 4_655 . . . ?
O4 Na1 Li1A Na4 -173(6) 4_655 . . . ?
O5 Na1 Li1A Na4 -100(8) . . . . ?
P2 Na1 Li1A Na4 151(5) 4_655 . . . ?
O13 Na1 Li1A Na4 -170(12) 4_655 . . . ?
B1 Na1 Li1A Na4 -71(8) . . . . ?
O2 Na1 Li1A Na4 -171(8) 4_655 . . . ?
O1 Na1 Li1A Na4 69(3) . . . 3_475 ?
O11 Na1 Li1A Na4 157(5) 1_655 . . 3_475 ?
O7 Na1 Li1A Na4 -115(5) 4_655 . . 3_475 ?
O9 Na1 Li1A Na4 -125(2) 4_655 . . 3_475 ?
O4 Na1 Li1A Na4 -60(4) 4_655 . . 3_475 ?
O5 Na1 Li1A Na4 13(3) . . . 3_475 ?
P2 Na1 Li1A Na4 -96(3) 4_655 . . 3_475 ?
O13 Na1 Li1A Na4 -57(6) 4_655 . . 3_475 ?
B1 Na1 Li1A Na4 42(3) . . . 3_475 ?
O2 Na1 Li1A Na4 -58(4) 4_655 . . 3_475 ?
O1 Na1 Li1A Na2 -117.9(14) . . . 1_655 ?
O11 Na1 Li1A Na2 -30(3) 1_655 . . 1_655 ?
O7 Na1 Li1A Na2 58(3) 4_655 . . 1_655 ?
O9 Na1 Li1A Na2 48.3(10) 4_655 . . 1_655 ?
O4 Na1 Li1A Na2 114(2) 4_655 . . 1_655 ?
O5 Na1 Li1A Na2 -173.9(17) . . . 1_655 ?
P2 Na1 Li1A Na2 77(3) 4_655 . . 1_655 ?
O13 Na1 Li1A Na2 117(5) 4_655 . . 1_655 ?
B1 Na1 Li1A Na2 -144.4(16) . . . 1_655 ?
O2 Na1 Li1A Na2 115.8(19) 4_655 . . 1_655 ?
